data_7039298
loop_
_publ_author_name
'Zheng, Qiang'
'Gumeniuk, Roman'
'Borrmann, Horst'
'Schnelle, Walter'
'Tsirlin, Alexander A.'
'Rosner, Helge'
'Burkhardt, Ulrich'
'Reissner, Michael'
'Grin, Yuri'
'Leithe-Jasper, Andreas'

_publ_section_title
;
 Ternary borides Nb7Fe3B8 and Ta7Fe3B8 with Kagome-type iron framework.
;
_journal_issue 23
_journal_name_full 'Dalton transactions (Cambridge, England : 2003)'
_journal_page_first 9590
_journal_page_last 9600
_journal_paper_doi 10.1039/c6dt01164k
_journal_volume 45
_journal_year 2016
_chemical_formula_sum 'B8 Fe3 Ta7'
_chemical_formula_weight 1520.67
_space_group_IT_number 191
_symmetry_cell_setting hexagonal
_symmetry_space_group_name_Hall '-P 6 2'
_symmetry_space_group_name_H-M 'P 6/m m m'
_audit_creation_method 'WinCSD program'
_audit_update_record
;
2016-03-28 deposited with the CCDC.
2016-05-16 downloaded from the CCDC.
;
_cell_angle_alpha 90
_cell_angle_beta 90
_cell_angle_gamma 120
_cell_formula_units_Z 1
_cell_length_a 8.2788(3)
_cell_length_b 8.2788(3)
_cell_length_c 3.2934(3)
_cell_measurement_reflns_used 1697
_cell_measurement_temperature 295.0
_cell_measurement_theta_max 33.20
_cell_measurement_theta_min 2.84
_cell_volume 195.48(2)
_computing_cell_refinement WinCSD
_computing_data_reduction WinCSD
_computing_publication_material 'WinCSD (Akselrud et al, 1993)'
_computing_structure_refinement WinCSD
_computing_structure_solution WinCSD
_diffrn_ambient_temperature 295.0
_diffrn_detector_area_resol_mean 14.6306
_diffrn_measured_fraction_theta_full 1.0
_diffrn_measured_fraction_theta_max 1.0
_diffrn_measurement_details
;
scan:
    Number of images: 600
               Slice: 0.0000 - 360.0000
         Image width: 0.6000
            Exp time: 46.0000
       Rotation axis: Phi
               Omega: -20.0000
                 Chi: -30.0000
                 Phi: 0.0000
                 XTD: 48.2900
              2theta: -28.0000

;
_diffrn_measurement_device
;
Saturn724+ (2x2 bin mode)
;
_diffrn_measurement_device_details
;
AFC7: Eulerian 3 circle
;
_diffrn_measurement_method 'profile data from \f-scans'
_diffrn_orient_matrix_type d*Trek
_diffrn_orient_matrix_UB_11 0.0101
_diffrn_orient_matrix_UB_12 0.0117
_diffrn_orient_matrix_UB_13 -0.1387
_diffrn_orient_matrix_UB_21 -0.0367
_diffrn_orient_matrix_UB_22 0.1191
_diffrn_orient_matrix_UB_23 -0.0628
_diffrn_orient_matrix_UB_31 0.2838
_diffrn_orient_matrix_UB_32 0.1030
_diffrn_orient_matrix_UB_33 0.0293
_diffrn_radiation_detector CCD
_diffrn_radiation_monochromator 'Graphite Monochromator'
_diffrn_radiation_source 'Sealed Tube'
_diffrn_radiation_type MoK\a
_diffrn_radiation_wavelength 0.710730
_diffrn_reflns_av_R_equivalents 0.045
_diffrn_reflns_av_sigmaI/netI 0.016
_diffrn_reflns_limit_h_max 12
_diffrn_reflns_limit_h_min -12
_diffrn_reflns_limit_k_max 12
_diffrn_reflns_limit_k_min -11
_diffrn_reflns_limit_l_max 2
_diffrn_reflns_limit_l_min -4
_diffrn_reflns_number 1774
_diffrn_reflns_reduction_process 'Lp corrections applied'
_diffrn_reflns_theta_full 33.2
_diffrn_reflns_theta_max 33.2
_diffrn_reflns_theta_min 2.84
_diffrn_source_current 34.0
_diffrn_source_power 1.7
_diffrn_source_voltage 50.0
_exptl_absorpt_coefficient_mu 102.784
_exptl_absorpt_correction_T_max 1.0000
_exptl_absorpt_correction_T_min 0.5708
_exptl_absorpt_correction_type multi-scan
_exptl_absorpt_process_details 'Blessing, R. H. (1995) Acta Cryst. A51, 33-38'
_exptl_crystal_colour Grey
_exptl_crystal_density_diffrn 12.916
_exptl_crystal_description Block
_exptl_crystal_F_000 629
_exptl_crystal_size_max 0.02
_exptl_crystal_size_mid 0.02
_exptl_crystal_size_min 0.02
_refine_ls_extinction_coef 0.026(1)
_refine_ls_extinction_method Sheldrick
_refine_ls_goodness_of_fit_ref 1.04
_refine_ls_matrix_type fullcycle
_refine_ls_number_parameters 14
_refine_ls_number_reflns 179
_refine_ls_number_restraints 0
_refine_ls_R_factor_gt 0.017
_refine_ls_structure_factor_coef Inet
_refine_ls_weighting_details 5.2059Log(F~o~)^4^
_refine_ls_weighting_scheme calc
_refine_ls_wR_factor_ref 0.017
_reflns_number_gt 174
_reflns_number_total 179
_reflns_threshold_expression I>2\s(I)
_cod_data_source_file c6dt01164k2.cif
_cod_data_source_block Ta7Fe3B8
_cod_depositor_comments
;
The following automatic conversions were performed:

'_exptl_absorpt_correction_type' value 'Multi-scan' changed to
'multi-scan' according to
/usr/data/users/saulius/crontab/automatic-downloads/rss-feeds/RSC/lib/dictionaries/cif_core.dic
dictionary named 'cif_core.dic' version 2.4.2 from 2011-04-26.

Automatic conversion script
Id: cif_fix_values 4268 2015-11-12 08:31:59Z antanas 

 Adding full bibliography for 7039297--7039298.cif.
;
_cod_original_cell_volume 195.48(3)
_cod_database_code 7039298

loop_
_symmetry_equiv_pos_as_xyz
' x, y, z'
'-y, x-y, z'
'-x+y, -x, z'
'-x, -y, z'
' y, -x+y, z'
' x-y, x, z'
'-y, -x, z'
'-x+y, y, z'
' x, x-y, z'
' y, x, z'
' x-y, -y, z'
'-x, -x+y, z'
'-x, -y, -z'
' y, -x+y, -z'
' x-y, x, -z'
' x, y, -z'
'-y, x-y, -z'
'-x+y, -x, -z'
' y, x, -z'
' x-y, -y, -z'
'-x, -x+y, -z'
'-y, -x, -z'
'-x+y, y, -z'
' x, x-y, -z'

loop_
_atom_site_aniso_label
_atom_site_aniso_B_11
_atom_site_aniso_B_22
_atom_site_aniso_B_33
_atom_site_aniso_B_12
_atom_site_aniso_B_13
_atom_site_aniso_B_23
Ta1 0.07(2) 0.07(2) 0.41(4) 0.03(1) 0 0
Ta2 0.12(2) 0.17(2) 0.44(2) 0.087(9) 0 0
Fe1 0.14(5) 0.24(7) 0.58(7) 0.12(3) 0 0

loop_
_atom_site_label
_atom_site_type_symbol
_atom_site_fract_x
_atom_site_fract_y
_atom_site_fract_z
_atom_site_thermal_displace_type
_atom_site_B_iso_or_equiv
_atom_site_occupancy
Ta1 Ta 0 0 0 Bani 0.20(2) 1.0
Ta2 Ta 0.21233(3) 0.42466(6) 0 Bani 0.27(2) 1.0
Fe1 Fe 0.5 0 0.5 Bani 0.34(5) 1.0
B1 B 0.33333 0.66666 0.5 Biso 0.3(1) 1.0
B2 B 0.221(1) 0 0.5 Biso 0.4(1) 1.0

loop_
_atom_type_symbol
_atom_type_description
_atom_type_number_in_cell
_atom_type_scat_dispersion_real
_atom_type_scat_dispersion_imag
_atom_type_scat_source
Ta Ta 7.00 -.626 6.553 International_Tables_Vol_IV_Table_2.3.1
Fe Fe 3.00 .348 .850 International_Tables_Vol_IV_Table_2.3.1
B B 8.00 .002 .001 International_Tables_Vol_IV_Table_2.3.1

loop_
_geom_angle_atom_site_label_1
_geom_angle_atom_site_label_2
_geom_angle_atom_site_label_3
_geom_angle
B1 Ta1 B1 180.0

loop_
_geom_bond_atom_site_label_1
_geom_bond_atom_site_label_2
_geom_bond_distance
_geom_bond_site_symmetry_2
_geom_bond_publ_flag
Ta1 B2 2.462(3) . yes
Ta1 Ta2 3.0447(7) . yes
Ta1 Ta1 3.2934(3) 1_556 yes
Ta2 B2 2.383(6) 2_555 yes
Ta2 B1 2.3921(3) . yes
Ta2 Fe1 2.6995(3) 2_555 yes
Ta2 Ta2 3.0053(6) 2_665 yes
Ta2 Ta2 3.0447(7) 5_555 yes
Ta2 Ta2 3.2934(3) 1_554 yes
Fe1 B2 2.310(4) . yes
Fe1 B1 2.3899(1) 1_545 yes
Fe1 Fe1 3.2934(3) 1_556 yes
B2 B2 1.830(6) 5_555 yes
